data_8106780
loop_
_publ_author_name
'Bhatt, Nilay'
'Samipillai, Marivale'
'Das, Sukant Kishore'
'Kruger, Hendrik Gert'
'Govender, Thavendran'
'Maguire, Glenn E.M.'

_publ_section_title
;
 Crystal structure of
 2-(ethoxycarbonyl)-2-(2-nitro-1-phenylethyl)-3-oxopyrrolidinium chloride,
 C15H19N2O5Cl
;
_journal_issue 1
_journal_name_full 'Zeitschrift f\"ur Kristallographie - New Crystal Structures'
_journal_page_first 43
_journal_page_last 45
_journal_paper_doi 10.1515/ncrs-2014-9095
_journal_volume 231
_journal_year 2016
_chemical_formula_sum 'C15 H19 Cl N2 O5'
_chemical_formula_weight 342.77
_space_group_IT_number 2
_space_group_name_Hall '-P 1'
_space_group_name_H-M_alt 'P -1'
_symmetry_cell_setting triclinic
_symmetry_space_group_name_H-M 'P -1'
_atom_sites_solution_hydrogens geom
_atom_sites_solution_primary direct
_atom_sites_solution_secondary difmap
_audit_update_record
;
2014-10-28 # Formatted by publCIF
;
_cell_angle_alpha 101.450(5)
_cell_angle_beta 100.713(5)
_cell_angle_gamma 100.508(4)
_cell_formula_units_Z 2
_cell_length_a 8.2232(9)
_cell_length_b 8.5833(10)
_cell_length_c 12.5916(13)
_cell_measurement_reflns_used 29079
_cell_measurement_temperature 173(2)
_cell_measurement_theta_max 27.88
_cell_measurement_theta_min 2.65
_cell_volume 833.39(16)
_computing_cell_refinement 'DENZO-SMN (Otwinowski & Minor, 1997)'
_computing_data_collection 'COLLECT program (Nonius, 2000)'
_computing_data_reduction 'DENZO-SMN (Otwinowski & Minor, 1997)'
_computing_molecular_graphics 'OLEX2 (Dolomanov, 2009)'
_computing_publication_material 'SHELXL-97 (Sheldrick, 2001)'
_computing_structure_refinement 'SHELXL-97 (Sheldrick, 1997)'
_computing_structure_solution 'SHELXS-97 (Sheldrick, 1997)'
_diffrn_ambient_temperature 173(2)
_diffrn_measured_fraction_theta_full 0.995
_diffrn_measured_fraction_theta_max 0.995
_diffrn_measurement_device_type 'Nonius Kappa CCD diffractometer'
_diffrn_measurement_method '1.2\% \f scans and \w scans'
_diffrn_radiation_monochromator graphite
_diffrn_radiation_source 'fine-focus sealed tube'
_diffrn_radiation_type MoK\a
_diffrn_radiation_wavelength 0.71073
_diffrn_reflns_av_R_equivalents 0.0254
_diffrn_reflns_av_sigmaI/netI 0.0327
_diffrn_reflns_limit_h_max 10
_diffrn_reflns_limit_h_min -10
_diffrn_reflns_limit_k_max 11
_diffrn_reflns_limit_k_min -11
_diffrn_reflns_limit_l_max 16
_diffrn_reflns_limit_l_min -16
_diffrn_reflns_number 29079
_diffrn_reflns_theta_full 27.88
_diffrn_reflns_theta_max 27.88
_diffrn_reflns_theta_min 2.65
_diffrn_standards_decay_% 0
_diffrn_standards_interval_count 0
_diffrn_standards_interval_time 0
_diffrn_standards_number 0
_exptl_absorpt_coefficient_mu 0.255
_exptl_absorpt_correction_T_max 0.9671
_exptl_absorpt_correction_T_min 0.9120
_exptl_absorpt_correction_type multi-scan
_exptl_absorpt_process_details 'SADABS (Sheldrick, 1996)'
_exptl_crystal_colour colorless
_exptl_crystal_density_diffrn 1.366
_exptl_crystal_density_method 'not measured'
_exptl_crystal_description block
_exptl_crystal_F_000 360
_exptl_crystal_size_max 0.22
_exptl_crystal_size_mid 0.21
_exptl_crystal_size_min 0.19
_refine_diff_density_max 0.322
_refine_diff_density_min -0.292
_refine_diff_density_rms 0.075
_refine_ls_extinction_method none
_refine_ls_goodness_of_fit_ref 1.030
_refine_ls_hydrogen_treatment mixed
_refine_ls_matrix_type full
_refine_ls_number_parameters 217
_refine_ls_number_reflns 3956
_refine_ls_number_restraints 0
_refine_ls_restrained_S_all 1.030
_refine_ls_R_factor_all 0.0464
_refine_ls_R_factor_gt 0.0331
_refine_ls_shift/su_max 0.001
_refine_ls_shift/su_mean 0.000
_refine_ls_structure_factor_coef Fsqd
_refine_ls_weighting_details 'calc w=1/[\s^2^(Fo^2^)+(0.0380P)^2^+0.3007P] where P=(Fo^2^+2Fc^2^)/3'
_refine_ls_weighting_scheme calc
_refine_ls_wR_factor_gt 0.0815
_refine_ls_wR_factor_ref 0.0870
_reflns_number_gt 3343
_reflns_number_total 3956
_reflns_threshold_expression >2sigma(I)
_cod_data_source_file suppl_ncrs-2014-9095_suppl.cif
_cod_data_source_block ns_1
_cod_original_sg_symbol_H-M P-1
_cod_database_code 8106780

loop_
_space_group_symop_id
_space_group_symop_operation_xyz
1 'x, y, z'
2 '-x, -y, -z'

loop_
_atom_site_label
_atom_site_type_symbol
_atom_site_fract_x
_atom_site_fract_y
_atom_site_fract_z
_atom_site_U_iso_or_equiv
_atom_site_adp_type
_atom_site_occupancy
_atom_site_symmetry_multiplicity
_atom_site_calc_flag
_atom_site_refinement_flags
_atom_site_disorder_assembly
_atom_site_disorder_group
Cl1 Cl 0.24337(4) 0.47941(4) 0.58480(2) 0.03075(10) Uani 1 1 d . . .
O1 O 0.38176(12) 0.50693(12) 0.16648(8) 0.0339(2) Uani 1 1 d . . .
O2 O 0.01854(12) 0.32383(13) 0.04996(8) 0.0361(2) Uani 1 1 d . . .
O3 O -0.13671(11) 0.42017(12) 0.16694(7) 0.0308(2) Uani 1 1 d . . .
O4 O 0.49417(18) 0.09410(15) 0.41908(10) 0.0542(3) Uani 1 1 d . . .
O5 O 0.42175(14) 0.04683(13) 0.24075(9) 0.0417(3) Uani 1 1 d . . .
N1 N 0.09851(14) 0.49689(13) 0.34737(9) 0.0230(2) Uani 1 1 d . . .
H1 H 0.153(2) 0.474(2) 0.4109(15) 0.038(4) Uiso 1 1 d . . .
H2 H -0.012(2) 0.4756(19) 0.3445(13) 0.033(4) Uiso 1 1 d . . .
N2 N 0.42723(14) 0.12602(13) 0.33382(10) 0.0300(2) Uani 1 1 d . . .
C1 C 0.15936(19) 0.67858(16) 0.36050(12) 0.0327(3) Uani 1 1 d . . .
H1A H 0.1811 0.7386 0.4393 0.039 Uiso 1 1 calc R . .
H1B H 0.0747 0.7215 0.3148 0.039 Uiso 1 1 calc R . .
C2 C 0.3230(2) 0.69317(18) 0.31962(14) 0.0403(3) Uani 1 1 d . . .
H2A H 0.3416 0.7883 0.2863 0.048 Uiso 1 1 calc R . .
H2B H 0.4218 0.7057 0.3817 0.048 Uiso 1 1 calc R . .
C3 C 0.29883(15) 0.53732(15) 0.23393(10) 0.0248(3) Uani 1 1 d . . .
C4 C 0.14552(15) 0.41036(14) 0.24573(9) 0.0210(2) Uani 1 1 d . . .
C5 C 0.00081(15) 0.37917(15) 0.14118(10) 0.0230(2) Uani 1 1 d . . .
C6 C -0.28649(17) 0.3896(2) 0.07469(12) 0.0368(3) Uani 1 1 d . . .
H6A H -0.2503 0.4221 0.0100 0.044 Uiso 1 1 calc R . .
H6B H -0.3653 0.4571 0.0978 0.044 Uiso 1 1 calc R . .
C7 C -0.3769(2) 0.2134(3) 0.04132(17) 0.0602(5) Uani 1 1 d . . .
H7A H -0.3025 0.1473 0.0119 0.090 Uiso 1 1 calc R . .
H7B H -0.4806 0.1981 -0.0162 0.090 Uiso 1 1 calc R . .
H7C H -0.4069 0.1794 0.1064 0.090 Uiso 1 1 calc R . .
C8 C 0.19639(15) 0.24659(14) 0.25108(10) 0.0219(2) Uani 1 1 d . . .
H8 H 0.2324 0.2095 0.1805 0.026 Uiso 1 1 calc R . .
C9 C 0.35225(16) 0.27277(15) 0.34572(11) 0.0263(3) Uani 1 1 d . . .
H9A H 0.4382 0.3693 0.3448 0.032 Uiso 1 1 calc R . .
H9B H 0.3192 0.2939 0.4180 0.032 Uiso 1 1 calc R . .
C10 C 0.04997(15) 0.11102(15) 0.25368(10) 0.0231(2) Uani 1 1 d . . .
C11 C -0.01581(18) 0.10917(16) 0.34835(11) 0.0313(3) Uani 1 1 d . . .
H11 H 0.0310 0.1945 0.4137 0.038 Uiso 1 1 calc R . .
C12 C -0.14953(19) -0.01723(18) 0.34713(13) 0.0372(3) Uani 1 1 d . . .
H12 H -0.1941 -0.0171 0.4115 0.045 Uiso 1 1 calc R . .
C13 C -0.21804(18) -0.14314(17) 0.25275(13) 0.0357(3) Uani 1 1 d . . .
H13 H -0.3098 -0.2287 0.2521 0.043 Uiso 1 1 calc R . .
C14 C -0.15207(18) -0.14371(17) 0.15930(12) 0.0340(3) Uani 1 1 d . . .
H14 H -0.1981 -0.2303 0.0945 0.041 Uiso 1 1 calc R . .
C15 C -0.01819(17) -0.01758(16) 0.16003(11) 0.0285(3) Uani 1 1 d . . .
H15 H 0.0271 -0.0194 0.0958 0.034 Uiso 1 1 calc R . .

loop_
_atom_site_aniso_label
_atom_site_aniso_U_11
_atom_site_aniso_U_22
_atom_site_aniso_U_33
_atom_site_aniso_U_23
_atom_site_aniso_U_13
_atom_site_aniso_U_12
Cl1 0.02418(16) 0.04281(19) 0.02251(15) 0.00456(13) 0.00601(11) 0.00370(13)
O1 0.0297(5) 0.0402(6) 0.0362(5) 0.0130(4) 0.0156(4) 0.0066(4)
O2 0.0336(5) 0.0517(6) 0.0214(5) 0.0016(4) 0.0071(4) 0.0130(5)
O3 0.0233(4) 0.0451(6) 0.0232(4) 0.0036(4) 0.0044(4) 0.0114(4)
O4 0.0776(9) 0.0458(7) 0.0420(6) 0.0181(5) -0.0006(6) 0.0277(6)
O5 0.0508(6) 0.0412(6) 0.0396(6) 0.0081(5) 0.0146(5) 0.0242(5)
N1 0.0229(5) 0.0253(5) 0.0202(5) 0.0031(4) 0.0059(4) 0.0056(4)
N2 0.0301(6) 0.0273(6) 0.0340(6) 0.0105(5) 0.0060(5) 0.0078(5)
C1 0.0403(8) 0.0218(6) 0.0343(7) 0.0016(5) 0.0105(6) 0.0067(5)
C2 0.0432(8) 0.0266(7) 0.0458(9) 0.0011(6) 0.0165(7) -0.0034(6)
C3 0.0228(6) 0.0253(6) 0.0268(6) 0.0100(5) 0.0045(5) 0.0037(5)
C4 0.0209(5) 0.0225(6) 0.0194(5) 0.0031(4) 0.0071(4) 0.0041(4)
C5 0.0232(6) 0.0233(6) 0.0228(6) 0.0060(5) 0.0060(5) 0.0043(5)
C6 0.0248(7) 0.0528(9) 0.0305(7) 0.0080(6) -0.0005(5) 0.0121(6)
C7 0.0360(9) 0.0658(12) 0.0639(12) 0.0144(10) -0.0061(8) -0.0067(8)
C8 0.0213(5) 0.0220(6) 0.0220(6) 0.0035(4) 0.0063(4) 0.0045(4)
C9 0.0243(6) 0.0238(6) 0.0291(6) 0.0047(5) 0.0036(5) 0.0060(5)
C10 0.0226(6) 0.0215(6) 0.0248(6) 0.0051(5) 0.0055(5) 0.0043(5)
C11 0.0358(7) 0.0271(7) 0.0293(7) 0.0022(5) 0.0127(6) 0.0025(5)
C12 0.0401(8) 0.0333(7) 0.0419(8) 0.0090(6) 0.0223(7) 0.0043(6)
C13 0.0267(7) 0.0283(7) 0.0511(9) 0.0096(6) 0.0117(6) 0.0011(5)
C14 0.0305(7) 0.0273(7) 0.0363(7) 0.0008(6) 0.0025(6) -0.0005(5)
C15 0.0303(7) 0.0272(6) 0.0255(6) 0.0035(5) 0.0064(5) 0.0035(5)

loop_
_atom_type_symbol
_atom_type_description
_atom_type_scat_dispersion_real
_atom_type_scat_dispersion_imag
_atom_type_scat_source
C C 0.0033 0.0016 'International Tables Vol C Tables 4.2.6.8 and 6.1.1.4'
H H 0.0000 0.0000 'International Tables Vol C Tables 4.2.6.8 and 6.1.1.4'
N N 0.0061 0.0033 'International Tables Vol C Tables 4.2.6.8 and 6.1.1.4'
O O 0.0106 0.0060 'International Tables Vol C Tables 4.2.6.8 and 6.1.1.4'
Cl Cl 0.1484 0.1585 'International Tables Vol C Tables 4.2.6.8 and 6.1.1.4'

loop_
_geom_angle_atom_site_label_1
_geom_angle_atom_site_label_2
_geom_angle_atom_site_label_3
_geom_angle
_geom_angle_site_symmetry_1
_geom_angle_site_symmetry_3
C5 O3 C6 116.83(10) . .
H1 N1 H2 108.1(15) . .
C1 N1 H1 106.2(10) . .
C1 N1 H2 108.3(10) . .
C4 N1 H1 112.0(10) . .
C4 N1 H2 114.2(10) . .
C4 N1 C1 107.71(9) . .
O4 N2 O5 123.51(12) . .
O4 N2 C9 117.27(11) . .
O5 N2 C9 119.20(11) . .
N1 C1 H1A 111.0 . .
N1 C1 H1B 111.0 . .
N1 C1 C2 103.85(10) . .
H1A C1 H1B 109.0 . .
C2 C1 H1A 111.0 . .
C2 C1 H1B 111.0 . .
C1 C2 H2A 110.7 . .
C1 C2 H2B 110.7 . .
H2A C2 H2B 108.8 . .
C3 C2 C1 105.11(11) . .
C3 C2 H2A 110.7 . .
C3 C2 H2B 110.7 . .
O1 C3 C2 128.06(12) . .
O1 C3 C4 122.95(11) . .
C2 C3 C4 108.98(10) . .
N1 C4 C3 103.04(9) . .
N1 C4 C5 111.03(9) . .
N1 C4 C8 116.13(10) . .
C5 C4 C3 108.05(9) . .
C5 C4 C8 108.07(9) . .
C8 C4 C3 110.22(9) . .
O2 C5 O3 126.94(12) . .
O2 C5 C4 121.48(11) . .
O3 C5 C4 111.59(10) . .
O3 C6 H6A 109.4 . .
O3 C6 H6B 109.4 . .
O3 C6 C7 111.25(13) . .
H6A C6 H6B 108.0 . .
C7 C6 H6A 109.4 . .
C7 C6 H6B 109.4 . .
C6 C7 H7A 109.5 . .
C6 C7 H7B 109.5 . .
C6 C7 H7C 109.5 . .
H7A C7 H7B 109.5 . .
H7A C7 H7C 109.5 . .
H7B C7 H7C 109.5 . .
C4 C8 H8 106.3 . .
C9 C8 C4 110.61(10) . .
C9 C8 H8 106.3 . .
C10 C8 C4 113.78(10) . .
C10 C8 H8 106.3 . .
C10 C8 C9 113.04(10) . .
N2 C9 C8 110.56(10) . .
N2 C9 H9A 109.5 . .
N2 C9 H9B 109.5 . .
C8 C9 H9A 109.5 . .
C8 C9 H9B 109.5 . .
H9A C9 H9B 108.1 . .
C11 C10 C8 122.18(11) . .
C15 C10 C8 119.17(11) . .
C15 C10 C11 118.62(12) . .
C10 C11 H11 119.9 . .
C12 C11 C10 120.28(12) . .
C12 C11 H11 119.9 . .
C11 C12 H12 119.8 . .
C13 C12 C11 120.50(13) . .
C13 C12 H12 119.8 . .
C12 C13 H13 120.2 . .
C14 C13 C12 119.64(13) . .
C14 C13 H13 120.2 . .
C13 C14 H14 119.9 . .
C13 C14 C15 120.13(13) . .
C15 C14 H14 119.9 . .
C10 C15 C14 120.81(12) . .
C10 C15 H15 119.6 . .
C14 C15 H15 119.6 . .

loop_
_geom_bond_atom_site_label_1
_geom_bond_atom_site_label_2
_geom_bond_distance
_geom_bond_site_symmetry_2
O1 C3 1.2028(16) .
O2 C5 1.1988(15) .
O3 C5 1.3206(15) .
O3 C6 1.4712(15) .
O4 N2 1.2176(15) .
O5 N2 1.2208(15) .
N1 H1 0.916(18) .
N1 H2 0.886(17) .
N1 C1 1.5140(17) .
N1 C4 1.5001(15) .
N2 C9 1.4939(16) .
C1 H1A 0.9900 .
C1 H1B 0.9900 .
C1 C2 1.521(2) .
C2 H2A 0.9900 .
C2 H2B 0.9900 .
C2 C3 1.4978(19) .
C3 C4 1.5594(16) .
C4 C5 1.5435(16) .
C4 C8 1.5483(17) .
C6 H6A 0.9900 .
C6 H6B 0.9900 .
C6 C7 1.496(2) .
C7 H7A 0.9800 .
C7 H7B 0.9800 .
C7 H7C 0.9800 .
C8 H8 1.0000 .
C8 C9 1.5278(17) .
C8 C10 1.5244(16) .
C9 H9A 0.9900 .
C9 H9B 0.9900 .
C10 C11 1.3992(18) .
C10 C15 1.3910(17) .
C11 H11 0.9500 .
C11 C12 1.3923(19) .
C12 H12 0.9500 .
C12 C13 1.384(2) .
C13 H13 0.9500 .
C13 C14 1.384(2) .
C14 H14 0.9500 .
C14 C15 1.3935(18) .
C15 H15 0.9500 .

loop_
_geom_hbond_atom_site_label_D
_geom_hbond_atom_site_label_H
_geom_hbond_atom_site_label_A
_geom_hbond_site_symmetry_A
_geom_hbond_distance_DH
_geom_hbond_distance_HA
_geom_hbond_distance_DA
_geom_hbond_angle_DHA
N(1) H(1) Cl(1) . 0.917(18) 2.166(18) 3.0494(12) 161.5(15)
N(1) H(2) O(3) . 0.886(17) 2.196(16) 2.5776(14) 105.4(12)
N(1) H(2) Cl(1) 2_566 0.886(17) 2.307(17) 3.1156(13) 151.7(14)
C(2) H(2A) O(5) 1_565 0.99 2.41 3.385(2) 169
C(6) H(6A) O(1) 2_565 0.99 2.52 3.3263(18) 138
C(6) H(6B) O(1) 1_455 0.99 2.47 3.3918(18) 155
C(8) H(8) O(5) . 1.00 2.39 2.7479(17) 100
C(9) H(9A) Cl(1) 2_666 0.99 2.60 3.4565(14) 145
C(9) H(9B) Cl(1) . 0.99 2.62 3.5315(14) 153

loop_
_geom_torsion_atom_site_label_1
_geom_torsion_atom_site_label_2
_geom_torsion_atom_site_label_3
_geom_torsion_atom_site_label_4
_geom_torsion
_geom_torsion_site_symmetry_1
_geom_torsion_site_symmetry_2
_geom_torsion_site_symmetry_3
_geom_torsion_site_symmetry_4
O1 C3 C4 N1 173.46(12) . . . .
O1 C3 C4 C5 -68.97(15) . . . .
O1 C3 C4 C8 48.92(16) . . . .
O4 N2 C9 C8 -147.42(12) . . . .
O5 N2 C9 C8 34.00(16) . . . .
N1 C1 C2 C3 29.90(15) . . . .
N1 C4 C5 O2 173.63(12) . . . .
N1 C4 C5 O3 -6.56(14) . . . .
N1 C4 C8 C9 -60.71(13) . . . .
N1 C4 C8 C10 67.80(13) . . . .
C1 N1 C4 C3 24.42(12) . . . .
C1 N1 C4 C5 -91.03(12) . . . .
C1 N1 C4 C8 145.01(11) . . . .
C1 C2 C3 O1 165.91(13) . . . .
C1 C2 C3 C4 -15.42(15) . . . .
C2 C3 C4 N1 -5.29(13) . . . .
C2 C3 C4 C5 112.28(12) . . . .
C2 C3 C4 C8 -129.83(12) . . . .
C3 C4 C5 O2 61.33(15) . . . .
C3 C4 C5 O3 -118.86(11) . . . .
C3 C4 C8 C9 55.94(12) . . . .
C3 C4 C8 C10 -175.55(10) . . . .
C4 N1 C1 C2 -34.53(14) . . . .
C4 C8 C9 N2 -165.86(10) . . . .
C4 C8 C10 C11 -73.39(15) . . . .
C4 C8 C10 C15 108.27(13) . . . .
C5 O3 C6 C7 78.35(16) . . . .
C5 C4 C8 C9 173.81(10) . . . .
C5 C4 C8 C10 -57.68(12) . . . .
C6 O3 C5 O2 2.3(2) . . . .
C6 O3 C5 C4 -177.48(11) . . . .
C8 C4 C5 O2 -57.93(15) . . . .
C8 C4 C5 O3 121.88(11) . . . .
C8 C10 C11 C12 -179.90(13) . . . .
C8 C10 C15 C14 179.99(12) . . . .
C9 C8 C10 C11 53.87(16) . . . .
C9 C8 C10 C15 -124.47(12) . . . .
C10 C8 C9 N2 65.23(13) . . . .
C10 C11 C12 C13 0.5(2) . . . .
C11 C10 C15 C14 1.6(2) . . . .
C11 C12 C13 C14 0.5(2) . . . .
C12 C13 C14 C15 -0.5(2) . . . .
C13 C14 C15 C10 -0.6(2) . . . .
C15 C10 C11 C12 -1.6(2) . . . .
